data_4505314
loop_
_publ_author_name
'Brewer, Jason T.'
'Parkin, Sean'
'Grossman, Robert B.'

_publ_section_title
;
 A Systematic Study of the Relationship between Molecular and Crystal
 Structure among 3,5-Diazabicyclo[2.2.2]octane-2,6-diones
;
_journal_issue 3
_journal_name_full 'Crystal Growth &amp; Design'
_journal_page_first 591
_journal_paper_doi 10.1021/cg0341609
_journal_volume 4
_journal_year 2004
_chemical_formula_sum 'C7 H10 N2 O2'
_chemical_formula_weight 154.17
_chemical_name_systematic
; 
 ? 
;
_space_group_IT_number 14
_symmetry_cell_setting monoclinic
_symmetry_space_group_name_Hall '-P 2ybc'
_symmetry_space_group_name_H-M 'P 1 21/c 1'
_atom_sites_solution_hydrogens geom
_atom_sites_solution_primary direct
_atom_sites_solution_secondary difmap
_audit_creation_method SHELXL-97
_cell_angle_alpha 90.00
_cell_angle_beta 94.5650(13)
_cell_angle_gamma 90.00
_cell_formula_units_Z 4
_cell_length_a 9.7000(3)
_cell_length_b 7.4300(2)
_cell_length_c 9.9090(4)
_cell_measurement_reflns_used 1714
_cell_measurement_temperature 90.0(2)
_cell_measurement_theta_max 27.48
_cell_measurement_theta_min 1.00
_cell_volume 711.89(4)
_computing_cell_refinement 'SCALEPACK (Otwinowski & Minor, 1997)'
_computing_data_collection 'COLLECT (Nonius, 1998)'
_computing_data_reduction 'DENZO-SMN (Otwinowski & Minor, 1997)'
_computing_molecular_graphics 'XP in Siemens SHELXTL (Sheldrick, 1994)'
_computing_publication_material
;
SHELX97-2 (Sheldrick, 1997) and local procedures
;
_computing_structure_refinement 'SHELXL-97 (Sheldrick, 1997)'
_computing_structure_solution 'SHELXS-97 (Sheldrick, 1990)'
_diffrn_ambient_temperature 90.0(2)
_diffrn_detector_area_resol_mean 18
_diffrn_measured_fraction_theta_full 0.999
_diffrn_measured_fraction_theta_max 0.999
_diffrn_measurement_device_type 'Nonius KappaCCD diffractometer'
_diffrn_measurement_method '\w scans at fixed \c = 55\%'
_diffrn_radiation_monochromator graphite
_diffrn_radiation_source 'fine-focus sealed tube'
_diffrn_radiation_type MoK\a
_diffrn_radiation_wavelength 0.71073
_diffrn_reflns_av_R_equivalents 0.0199
_diffrn_reflns_av_sigmaI/netI 0.0318
_diffrn_reflns_limit_h_max 12
_diffrn_reflns_limit_h_min -12
_diffrn_reflns_limit_k_max 9
_diffrn_reflns_limit_k_min -9
_diffrn_reflns_limit_l_max 12
_diffrn_reflns_limit_l_min -12
_diffrn_reflns_number 3100
_diffrn_reflns_theta_full 27.49
_diffrn_reflns_theta_max 27.49
_diffrn_reflns_theta_min 2.11
_diffrn_standards_decay_% <1
_exptl_absorpt_coefficient_mu 0.107
_exptl_absorpt_correction_T_max 0.9915
_exptl_absorpt_correction_T_min 0.9634
_exptl_absorpt_correction_type multi-scan
_exptl_absorpt_process_details 'Scalepack (Otwinowski & Minor, 1997)'
_exptl_crystal_colour colourless
_exptl_crystal_density_diffrn 1.438
_exptl_crystal_density_method 'not measured'
_exptl_crystal_description plate
_exptl_crystal_F_000 328
_exptl_crystal_size_max 0.35
_exptl_crystal_size_mid 0.30
_exptl_crystal_size_min 0.08
_refine_diff_density_max 0.289
_refine_diff_density_min -0.321
_refine_diff_density_rms 0.054
_refine_ls_extinction_method none
_refine_ls_goodness_of_fit_ref 1.045
_refine_ls_hydrogen_treatment mixed
_refine_ls_matrix_type full
_refine_ls_number_parameters 101
_refine_ls_number_reflns 1631
_refine_ls_number_restraints 0
_refine_ls_restrained_S_all 1.045
_refine_ls_R_factor_all 0.0508
_refine_ls_R_factor_gt 0.0402
_refine_ls_shift/su_max 0.002
_refine_ls_shift/su_mean 0.000
_refine_ls_structure_factor_coef Fsqd
_refine_ls_weighting_details 'calc w=1/[\s^2^(Fo^2^)+(0.0653P)^2^+0.2126P] where P=(Fo^2^+2Fc^2^)/3'
_refine_ls_weighting_scheme calc
_refine_ls_wR_factor_gt 0.1064
_refine_ls_wR_factor_ref 0.1134
_reflns_number_gt 1343
_reflns_number_total 1631
_reflns_threshold_expression >2sigma(I)
_cod_data_source_file cg0341609si20030822_115801.cif
_cod_data_source_block 2g
_cod_original_sg_symbol_H-M 'P 21/c'
_cod_database_code 4505314

loop_
_symmetry_equiv_pos_as_xyz
'x, y, z'
'-x, y+1/2, -z+1/2'
'-x, -y, -z'
'x, -y-1/2, z-1/2'

loop_
_atom_site_label
_atom_site_type_symbol
_atom_site_fract_x
_atom_site_fract_y
_atom_site_fract_z
_atom_site_U_iso_or_equiv
_atom_site_adp_type
_atom_site_occupancy
_atom_site_symmetry_multiplicity
_atom_site_calc_flag
_atom_site_refinement_flags
C1 C 0.29113(13) 0.12932(17) 0.16111(13) 0.0147(3) Uani 1 1 d .
H1 H 0.3155 0.2484 0.2036 0.018 Uiso 1 1 calc R
O2 O 0.06935(10) 0.15366(13) 0.25971(10) 0.0206(3) Uani 1 1 d .
C2 C 0.14789(13) 0.06696(18) 0.19257(13) 0.0147(3) Uani 1 1 d .
N3 N 0.11929(11) -0.09510(15) 0.13760(11) 0.0147(3) Uani 1 1 d .
H3 H 0.0393 -0.1488 0.1449 0.018 Uiso 1 1 calc R
C4 C 0.22910(13) -0.17792(18) 0.06453(13) 0.0142(3) Uani 1 1 d .
N5 N 0.35614(11) -0.17620(15) 0.15544(11) 0.0146(3) Uani 1 1 d .
H5 H 0.4053 -0.2742 0.1729 0.018 Uiso 1 1 calc R
O6 O 0.49668(9) 0.00683(13) 0.28962(10) 0.0187(3) Uani 1 1 d .
C6 C 0.39291(13) -0.01720(17) 0.21010(13) 0.0139(3) Uani 1 1 d .
C7 C 0.29131(14) 0.13610(19) 0.00406(14) 0.0180(3) Uani 1 1 d .
H7A H 0.2229 0.2257 -0.0331 0.022 Uiso 1 1 calc R
H7B H 0.3838 0.1726 -0.0217 0.022 Uiso 1 1 calc R
C8 C 0.25423(14) -0.05220(19) -0.05460(13) 0.0172(3) Uani 1 1 d .
H8A H 0.1700 -0.0450 -0.1177 0.021 Uiso 1 1 calc R
H8B H 0.3309 -0.0988 -0.1048 0.021 Uiso 1 1 calc R
C9 C 0.19124(14) -0.36855(19) 0.02285(15) 0.0187(3) Uani 1 1 d .
H9A H 0.1716 -0.4384 0.1030 0.028 Uiso 1 1 calc R
H9B H 0.2685 -0.4238 -0.0200 0.028 Uiso 1 1 calc R
H9C H 0.1091 -0.3669 -0.0415 0.028 Uiso 1 1 calc R

loop_
_atom_site_aniso_label
_atom_site_aniso_U_11
_atom_site_aniso_U_22
_atom_site_aniso_U_33
_atom_site_aniso_U_23
_atom_site_aniso_U_13
_atom_site_aniso_U_12
C1 0.0157(6) 0.0126(6) 0.0157(6) -0.0001(5) 0.0010(5) -0.0004(5)
O2 0.0185(5) 0.0219(6) 0.0220(5) -0.0046(4) 0.0049(4) 0.0045(4)
C2 0.0156(6) 0.0158(6) 0.0124(6) 0.0018(5) -0.0005(5) 0.0021(5)
N3 0.0125(5) 0.0155(6) 0.0164(6) -0.0017(4) 0.0033(4) -0.0012(4)
C4 0.0126(6) 0.0151(6) 0.0149(6) -0.0020(5) 0.0009(5) 0.0004(5)
N5 0.0143(5) 0.0123(5) 0.0168(6) -0.0008(4) -0.0010(4) 0.0024(4)
O6 0.0164(5) 0.0175(5) 0.0213(5) 0.0003(4) -0.0035(4) -0.0020(4)
C6 0.0127(6) 0.0157(6) 0.0138(6) 0.0008(5) 0.0037(5) -0.0015(5)
C7 0.0197(7) 0.0174(7) 0.0171(7) 0.0037(5) 0.0034(5) -0.0010(5)
C8 0.0171(6) 0.0203(7) 0.0144(6) 0.0000(5) 0.0028(5) -0.0004(5)
C9 0.0196(7) 0.0163(7) 0.0199(7) -0.0035(5) 0.0008(5) -0.0013(5)

loop_
_atom_type_symbol
_atom_type_description
_atom_type_scat_dispersion_real
_atom_type_scat_dispersion_imag
_atom_type_scat_source
C C 0.0033 0.0016 'International Tables Vol C Tables 4.2.6.8 and 6.1.1.4'
H H 0.0000 0.0000 'International Tables Vol C Tables 4.2.6.8 and 6.1.1.4'
N N 0.0061 0.0033 'International Tables Vol C Tables 4.2.6.8 and 6.1.1.4'
O O 0.0106 0.0060 'International Tables Vol C Tables 4.2.6.8 and 6.1.1.4'

loop_
_geom_angle_atom_site_label_1
_geom_angle_atom_site_label_2
_geom_angle_atom_site_label_3
_geom_angle
C2 C1 C6 107.25(10)
C2 C1 C7 106.77(11)
C6 C1 C7 106.83(11)
C2 C1 H1 111.9
C6 C1 H1 111.9
C7 C1 H1 111.9
O2 C2 N3 124.87(12)
O2 C2 C1 124.45(12)
N3 C2 C1 110.68(11)
C2 N3 C4 116.19(10)
C2 N3 H3 121.9
C4 N3 H3 121.9
N5 C4 N3 107.46(10)
N5 C4 C9 110.46(10)
N3 C4 C9 110.91(11)
N5 C4 C8 106.79(10)
N3 C4 C8 106.78(10)
C9 C4 C8 114.11(11)
C6 N5 C4 116.14(11)
C6 N5 H5 121.9
C4 N5 H5 121.9
O6 C6 N5 124.15(12)
O6 C6 C1 124.90(11)
N5 C6 C1 110.94(11)
C8 C7 C1 109.13(11)
C8 C7 H7A 109.9
C1 C7 H7A 109.9
C8 C7 H7B 109.9
C1 C7 H7B 109.9
H7A C7 H7B 108.3
C4 C8 C7 107.88(11)
C4 C8 H8A 110.1
C7 C8 H8A 110.1
C4 C8 H8B 110.1
C7 C8 H8B 110.1
H8A C8 H8B 108.4
C4 C9 H9A 109.5
C4 C9 H9B 109.5
H9A C9 H9B 109.5
C4 C9 H9C 109.5
H9A C9 H9C 109.5
H9B C9 H9C 109.5

loop_
_geom_bond_atom_site_label_1
_geom_bond_atom_site_label_2
_geom_bond_distance
C1 C2 1.5203(18)
C1 C6 1.5229(18)
C1 C7 1.5571(19)
C1 H1 1.0000
O2 C2 1.2324(16)
C2 N3 1.3414(17)
N3 C4 1.4697(16)
N3 H3 0.8800
C4 N5 1.4675(16)
C4 C9 1.5124(18)
C4 C8 1.5399(19)
N5 C6 1.3362(16)
N5 H5 0.8800
O6 C6 1.2408(16)
C7 C8 1.5464(19)
C7 H7A 0.9900
C7 H7B 0.9900
C8 H8A 0.9900
C8 H8B 0.9900
C9 H9A 0.9800
C9 H9B 0.9800
C9 H9C 0.9800

loop_
_geom_torsion_atom_site_label_1
_geom_torsion_atom_site_label_2
_geom_torsion_atom_site_label_3
_geom_torsion_atom_site_label_4
_geom_torsion
C6 C1 C2 O2 124.56(13)
C7 C1 C2 O2 -121.23(14)
C6 C1 C2 N3 -55.26(14)
C7 C1 C2 N3 58.95(14)
O2 C2 N3 C4 -178.24(12)
C1 C2 N3 C4 1.58(15)
C2 N3 C4 N5 52.09(14)
C2 N3 C4 C9 172.93(11)
C2 N3 C4 C8 -62.18(14)
N3 C4 N5 C6 -52.48(14)
C9 C4 N5 C6 -173.59(11)
C8 C4 N5 C6 61.79(14)
C4 N5 C6 O6 179.45(12)
C4 N5 C6 C1 -0.86(15)
C2 C1 C6 O6 -125.28(13)
C7 C1 C6 O6 120.54(14)
C2 C1 C6 N5 55.04(14)
C7 C1 C6 N5 -59.14(13)
C2 C1 C7 C8 -57.79(14)
C6 C1 C7 C8 56.72(13)
N5 C4 C8 C7 -57.75(13)
N3 C4 C8 C7 56.97(13)
C9 C4 C8 C7 179.89(11)
C1 C7 C8 C4 0.55(14)
